data_1513021
loop_
_publ_author_name
'Bing-Jun Zhang'
'Cui-Juan Wang'
'Guang-Mei Qiu'
'Shuai Huang'
'Xian-Li Zhou'
'Jie Weng'
'Yao-Yu Wang'

_publ_section_title
;
 Polycarboxylate anions effect on the structures of a series of transition
 metal-based coordination polymers: Syntheses, crystal structures and
 bioactivities
;
_journal_name_full
;
Inorganica Chimica Acta
;
_journal_page_first 48
_journal_page_last 59
_journal_paper_doi 10.1016/j.ica.2012.11.018
_journal_volume 397
_journal_year 2013
_chemical_formula_sum 'C7.25 H10.25 Br0.25 N3.5 O1.75 Zn0.5'
_chemical_formula_weight 227.10
_space_group_IT_number 12
_symmetry_cell_setting monoclinic
_symmetry_space_group_name_Hall '-C 2y'
_symmetry_space_group_name_H-M 'C 1 2/m 1'
_atom_sites_solution_hydrogens geom
_atom_sites_solution_primary direct
_atom_sites_solution_secondary difmap
_cell_angle_alpha 90.00
_cell_angle_beta 99.010(4)
_cell_angle_gamma 90.00
_cell_formula_units_Z 8
_cell_length_a 17.2256(9)
_cell_length_b 16.2344(8)
_cell_length_c 8.5208(3)
_cell_measurement_reflns_used 3469
_cell_measurement_temperature 293(2)
_cell_measurement_theta_max 25.02
_cell_measurement_theta_min 2.82
_cell_volume 2353.42(19)
_computing_structure_refinement 'SHELXL-97 (Sheldrick, 1997)'
_computing_structure_solution 'SHELXS-97 (Sheldrick, 1990)'
_diffrn_ambient_temperature 293(2)
_diffrn_measured_fraction_theta_full 0.998
_diffrn_measured_fraction_theta_max 0.998
_diffrn_radiation_monochromator graphite
_diffrn_radiation_source 'fine-focus sealed tube'
_diffrn_radiation_type MoK\a
_diffrn_radiation_wavelength 0.71073
_diffrn_reflns_av_R_equivalents 0.0279
_diffrn_reflns_av_sigmaI/netI 0.0362
_diffrn_reflns_limit_h_max 20
_diffrn_reflns_limit_h_min -17
_diffrn_reflns_limit_k_max 19
_diffrn_reflns_limit_k_min -18
_diffrn_reflns_limit_l_max 10
_diffrn_reflns_limit_l_min -10
_diffrn_reflns_number 4476
_diffrn_reflns_theta_full 25.02
_diffrn_reflns_theta_max 25.02
_diffrn_reflns_theta_min 2.82
_exptl_absorpt_coefficient_mu 1.919
_exptl_absorpt_correction_T_max 0.9811
_exptl_absorpt_correction_T_min 0.9626
_exptl_absorpt_correction_type multi-scan
_exptl_absorpt_process_details SADABS
_exptl_crystal_density_diffrn 1.282
_exptl_crystal_density_method 'not measured'
_exptl_crystal_F_000 928
_exptl_crystal_size_max 0.02
_exptl_crystal_size_mid 0.02
_exptl_crystal_size_min 0.01
_refine_diff_density_max 1.317
_refine_diff_density_min -1.299
_refine_diff_density_rms 0.172
_refine_ls_extinction_method none
_refine_ls_goodness_of_fit_ref 1.090
_refine_ls_hydrogen_treatment constr
_refine_ls_matrix_type full
_refine_ls_number_parameters 154
_refine_ls_number_reflns 2150
_refine_ls_number_restraints 399
_refine_ls_restrained_S_all 1.126
_refine_ls_R_factor_all 0.0984
_refine_ls_R_factor_gt 0.0831
_refine_ls_shift/su_max 0.010
_refine_ls_shift/su_mean 0.001
_refine_ls_structure_factor_coef Fsqd
_refine_ls_weighting_details 'calc w=1/[\s^2^(Fo^2^)+(0.1938P)^2^+11.7709P] where P=(Fo^2^+2Fc^2^)/3'
_refine_ls_weighting_scheme calc
_refine_ls_wR_factor_gt 0.2682
_refine_ls_wR_factor_ref 0.2876
_reflns_number_gt 1735
_reflns_number_total 2150
_reflns_threshold_expression >2sigma(I)
_cod_data_source_file ICA-2013-397-48-59-1.cif
_cod_data_source_block 12
_cod_original_sg_symbol_H-M C2/m
_cod_original_formula_sum 'C7.25 H10.25 Br0.25 N3.50 O1.75 Zn0.50'
_cod_database_code 1513021

loop_
_symmetry_equiv_pos_as_xyz
'x, y, z'
'-x, y, -z'
'x+1/2, y+1/2, z'
'-x+1/2, y+1/2, -z'
'-x, -y, -z'
'x, -y, z'
'-x+1/2, -y+1/2, -z'
'x+1/2, -y+1/2, z'

loop_
_atom_site_label
_atom_site_type_symbol
_atom_site_fract_x
_atom_site_fract_y
_atom_site_fract_z
_atom_site_U_iso_or_equiv
_atom_site_adp_type
_atom_site_occupancy
_atom_site_symmetry_multiplicity
_atom_site_calc_flag
_atom_site_refinement_flags
Zn1 Zn 0.29793(7) 0.0000 0.08621(12) 0.0410(5) Uani 1 2 d SU
N1 N 0.2575(4) 0.0983(4) -0.0479(6) 0.0442(13) Uani 1 1 d U
N2 N 0.2538(4) 0.2094(4) -0.1934(7) 0.0545(16) Uani 1 1 d U
N3 N 0.2494(5) 0.0000 0.2842(9) 0.0418(17) Uani 1 2 d SU
N4 N 0.1657(5) 0.0000 0.4553(10) 0.052(2) Uani 1 2 d SU
C1 C 0.1819(5) 0.1192(5) -0.0967(8) 0.0509(17) Uani 1 1 d U
H1 H 0.1392 0.0900 -0.0712 0.061 Uiso 1 1 calc R
C2 C 0.1760(6) 0.1872(5) -0.1865(10) 0.061(2) Uani 1 1 d U
H2 H 0.1304 0.2137 -0.2336 0.073 Uiso 1 1 calc R
C3 C 0.3007(5) 0.1532(5) -0.1088(8) 0.0518(17) Uani 1 1 d U
H3 H 0.3553 0.1532 -0.0955 0.062 Uiso 1 1 calc R
C4 C 0.2806(7) 0.2803(6) -0.2801(10) 0.070(2) Uani 1 1 d U
H4A H 0.3322 0.2973 -0.2276 0.084 Uiso 1 1 calc R
H4B H 0.2448 0.3260 -0.2758 0.084 Uiso 1 1 calc R
C5 C 0.2849(7) 0.2612(7) -0.4478(11) 0.078(3) Uani 1 1 d U
H5A H 0.3070 0.3089 -0.4931 0.094 Uiso 1 1 calc R
H5B H 0.3222 0.2165 -0.4489 0.094 Uiso 1 1 calc R
C11 C 0.1745(6) 0.0000 0.3001(12) 0.051(2) Uani 1 2 d SU
H11 H 0.1331 0.0000 0.2157 0.062 Uiso 1 2 calc SR
C12 C 0.2368(7) 0.0000 0.5407(13) 0.060(3) Uani 1 2 d SU
H12 H 0.2484 0.0000 0.6511 0.072 Uiso 1 2 calc SR
C13 C 0.2899(7) 0.0000 0.4381(13) 0.062(2) Uani 1 2 d SU
H13 H 0.3443 0.0000 0.4665 0.074 Uiso 1 2 calc SR
C14 C 0.0900(7) 0.0000 0.5171(15) 0.063(3) Uani 1 2 d SU
H14A H 0.0651 -0.0531 0.4927 0.076 Uiso 0.50 1 d PR
H14B H 0.1010 0.0000 0.6319 0.076 Uiso 1 2 d SR
C15 C 0.0381(12) 0.0598(18) 0.462(3) 0.033(4) Uani 0.25 1 d PU
H15A H 0.0237 0.0529 0.3480 0.040 Uiso 0.25 1 d PR
H15B H 0.0634 0.1131 0.4804 0.040 Uiso 0.25 1 d PR
Br1 Br 0.0000 0.0000 0.0000 0.0748(7) Uani 1 4 d SU
O1 O 0.4086(7) 0.0000 0.1254(15) 0.104(3) Uani 1 2 d SDU
O2 O 0.5314(9) 0.0000 0.271(2) 0.162(5) Uani 1 2 d SDU
O3 O 0.4070(9) 0.0962(12) 0.242(2) 0.108(5) Uani 0.50 1 d PDU
N5 N 0.4563(9) 0.0365(11) 0.216(2) 0.096(4) Uani 0.50 1 d PDU
O5 O 0.5000 0.237(3) 0.5000 0.144(11) Uani 0.50 2 d SPU
H5E H 0.4742 0.2065 0.4296 0.172 Uiso 0.25 1 d PR

loop_
_atom_site_aniso_label
_atom_site_aniso_U_11
_atom_site_aniso_U_22
_atom_site_aniso_U_33
_atom_site_aniso_U_23
_atom_site_aniso_U_13
_atom_site_aniso_U_12
Zn1 0.0429(8) 0.0494(8) 0.0317(7) 0.000 0.0085(5) 0.000
N1 0.050(3) 0.052(3) 0.032(3) 0.004(2) 0.008(2) -0.003(3)
N2 0.086(4) 0.049(3) 0.029(3) 0.000(2) 0.011(3) -0.014(3)
N3 0.037(4) 0.058(4) 0.031(3) 0.000 0.008(3) 0.000
N4 0.041(4) 0.081(5) 0.035(4) 0.000 0.011(3) 0.000
C1 0.061(4) 0.058(4) 0.036(3) 0.002(3) 0.014(3) -0.003(3)
C2 0.076(5) 0.061(4) 0.044(4) 0.006(3) 0.008(4) 0.004(4)
C3 0.068(4) 0.053(4) 0.036(3) -0.001(3) 0.010(3) -0.009(3)
C4 0.109(6) 0.056(4) 0.044(4) 0.007(4) 0.009(4) -0.024(4)
C5 0.112(7) 0.070(5) 0.053(4) 0.011(4) 0.011(4) -0.030(5)
C11 0.038(4) 0.081(5) 0.036(4) 0.000 0.006(4) 0.000
C12 0.048(5) 0.098(7) 0.033(4) 0.000 0.002(4) 0.000
C13 0.044(5) 0.104(6) 0.036(4) 0.000 0.004(4) 0.000
C14 0.050(5) 0.096(7) 0.047(5) 0.000 0.017(4) 0.000
C15 0.018(8) 0.065(9) 0.021(7) -0.002(7) 0.015(7) 0.000(7)
Br1 0.0375(9) 0.1244(18) 0.0598(11) 0.000 -0.0009(7) 0.000
O1 0.071(5) 0.153(7) 0.089(6) 0.000 0.018(5) 0.000
O2 0.100(9) 0.222(12) 0.156(11) 0.000 -0.007(9) 0.000
O3 0.062(8) 0.142(11) 0.111(9) 0.020(9) -0.013(7) -0.014(8)
N5 0.080(8) 0.131(9) 0.076(7) 0.011(7) 0.009(7) 0.003(7)
O5 0.039(10) 0.22(3) 0.17(2) 0.000 0.005(13) 0.000

loop_
_atom_type_symbol
_atom_type_description
_atom_type_scat_dispersion_real
_atom_type_scat_dispersion_imag
_atom_type_scat_source
C C 0.0033 0.0016 'International Tables Vol C Tables 4.2.6.8 and 6.1.1.4'
H H 0.0000 0.0000 'International Tables Vol C Tables 4.2.6.8 and 6.1.1.4'
O O 0.0106 0.0060 'International Tables Vol C Tables 4.2.6.8 and 6.1.1.4'
Zn Zn 0.2839 1.4301 'International Tables Vol C Tables 4.2.6.8 and 6.1.1.4'
Br Br -0.2901 2.4595 'International Tables Vol C Tables 4.2.6.8 and 6.1.1.4'
N N 0.0061 0.0033 'International Tables Vol C Tables 4.2.6.8 and 6.1.1.4'

loop_
_geom_angle_atom_site_label_1
_geom_angle_atom_site_label_2
_geom_angle_atom_site_label_3
_geom_angle
_geom_angle_site_symmetry_1
_geom_angle_site_symmetry_3
O1 Zn1 N3 113.3(5) . .
O1 Zn1 N1 110.4(3) . 6
N3 Zn1 N1 109.0(2) . 6
O1 Zn1 N1 110.4(3) . .
N3 Zn1 N1 109.0(2) . .
N1 Zn1 N1 104.2(3) 6 .
C3 N1 C1 106.6(6) . .
C3 N1 Zn1 126.2(6) . .
C1 N1 Zn1 127.1(5) . .
C3 N2 C2 107.5(7) . .
C3 N2 C4 125.8(8) . .
C2 N2 C4 126.7(8) . .
C11 N3 C13 105.0(9) . .
C11 N3 Zn1 129.2(7) . .
C13 N3 Zn1 125.7(7) . .
C12 N4 C11 107.6(9) . .
C12 N4 C14 126.5(9) . .
C11 N4 C14 125.9(9) . .
C2 C1 N1 111.6(8) . .
C2 C1 H1 124.2 . .
N1 C1 H1 124.2 . .
C1 C2 N2 104.4(8) . .
C1 C2 H2 127.8 . .
N2 C2 H2 127.8 . .
N1 C3 N2 109.9(7) . .
N1 C3 H3 125.0 . .
N2 C3 H3 125.0 . .
N2 C4 C5 112.8(7) . .
N2 C4 H4A 109.0 . .
C5 C4 H4A 109.0 . .
N2 C4 H4B 109.0 . .
C5 C4 H4B 109.0 . .
H4A C4 H4B 107.8 . .
C5 C5 C4 119.5(13) 7_554 .
C5 C5 H5A 107.4 7_554 .
C4 C5 H5A 107.4 . .
C5 C5 H5B 107.4 7_554 .
C4 C5 H5B 107.4 . .
H5A C5 H5B 107.0 . .
N3 C11 N4 111.1(9) . .
N3 C11 H11 124.4 . .
N4 C11 H11 124.4 . .
N4 C12 C13 107.7(10) . .
N4 C12 H12 126.2 . .
C13 C12 H12 126.2 . .
C12 C13 N3 108.5(10) . .
C12 C13 H13 125.7 . .
N3 C13 H13 125.7 . .
C15 C14 C15 92(2) 6 .
C15 C14 N4 116.6(11) 6 .
C15 C14 N4 116.6(11) . .
C15 C14 H14A 16.8 6 .
C15 C14 H14A 108.5 . .
N4 C14 H14A 108.0 . .
C15 C14 H14B 111.4 6 .
C15 C14 H14B 111.4 . .
N4 C14 H14B 108.4 . .
H14A C14 H14B 103.1 . .
C14 C15 C15 114.3(16) . 2_556
C14 C15 C15 44.1(12) . 6
C15 C15 C15 90.000(4) 2_556 6
C14 C15 H15A 108.4 . .
C15 C15 H15A 108.5 2_556 .
C15 C15 H15A 83.4 6 .
C14 C15 H15B 109.1 . .
C15 C15 H15B 108.7 2_556 .
C15 C15 H15B 153.0 6 .
H15A C15 H15B 107.6 . .
N5 O1 N5 59.4(18) . 6
N5 O1 Zn1 133.6(11) . .
N5 O1 Zn1 133.6(11) 6 .
N5 O2 N5 48.8(16) 6 .
O1 N5 N5 60.3(9) . 6
O1 N5 O3 94.5(13) . .
N5 N5 O3 136.8(11) 6 .
O1 N5 O2 120.0(16) . .
N5 N5 O2 65.6(8) 6 .
O3 N5 O2 144.6(16) . .

loop_
_geom_bond_atom_site_label_1
_geom_bond_atom_site_label_2
_geom_bond_distance
_geom_bond_site_symmetry_2
Zn1 O1 1.883(12) .
Zn1 N3 1.997(8) .
Zn1 N1 2.022(6) 6
Zn1 N1 2.022(6) .
N1 C3 1.318(10) .
N1 C1 1.347(10) .
N2 C3 1.349(11) .
N2 C2 1.398(12) .
N2 C4 1.480(10) .
N3 C11 1.318(14) .
N3 C13 1.385(14) .
N4 C12 1.324(15) .
N4 C11 1.354(14) .
N4 C14 1.481(14) .
C1 C2 1.338(12) .
C1 H1 0.9300 .
C2 H2 0.9300 .
C3 H3 0.9300 .
C4 C5 1.476(12) .
C4 H4A 0.9700 .
C4 H4B 0.9700 .
C5 C5 1.43(2) 7_554
C5 H5A 0.9700 .
C5 H5B 0.9700 .
C11 H11 0.9300 .
C12 C13 1.361(16) .
C12 H12 0.9300 .
C13 H13 0.9300 .
C14 C15 1.35(3) 6
C14 C15 1.35(3) .
C14 H14A 0.9701 .
C14 H14B 0.9669 .
C15 C15 1.55(4) 2_556
C15 C15 1.94(6) 6
C15 H15A 0.9700 .
C15 H15B 0.9701 .
O1 N5 1.194(14) .
O1 N5 1.194(14) 6
O2 N5 1.432(15) 6
O2 N5 1.432(15) .
O3 N5 1.331(16) .
N5 N5 1.18(4) 6
O5 H5E 0.8500 .
